data_2009738
loop_
_publ_author_name
'Radaev, S. F.'
'Tr\"omel, M.'
'Kargin, Y. F.'
'Marin, A. A.'
'Rider, E. E.'
'Sarin, V. A.'

_publ_section_title
;
 Bi~12~(Bi~0.5~^III^Tl~0.5~^III^)O~19.50~
;
_journal_issue 5
_journal_name_full 'Acta Crystallographica Section C'
_journal_page_first 656
_journal_page_last 659
_journal_paper_doi 10.1107/S0108270193011205
_journal_volume 50
_journal_year 1994
_chemical_formula_moiety 'Bi12 (Bi0.5 Tl0.5 ) O19.50'
_chemical_formula_sum 'Bi12.5 O19.5 Tl0.5'
_chemical_formula_weight 3026.4
_symmetry_cell_setting cubic
_symmetry_space_group_name_Hall 'I 2 2 3'
_symmetry_space_group_name_H-M 'I 2 3'
_atom_type_scat_source 'Sears (1984)'
_cell_angle_alpha 90.
_cell_angle_beta 90.
_cell_angle_gamma 90.
_cell_formula_units_Z 2
_cell_length_a 10.22(2)
_cell_length_b 10.22(2)
_cell_length_c 10.22(2)
_cell_measurement_reflns_used 15
_cell_measurement_temperature 293
_cell_measurement_theta_max 30
_cell_measurement_theta_min 20
_cell_volume 1067(4)
_diffrn_measurement_device 'Syntex P\=1'
_diffrn_measurement_method \q/2\q
_diffrn_radiation_probe neutron
_diffrn_radiation_type neutron
_diffrn_radiation_wavelength 1.167
_diffrn_reflns_av_R_equivalents 0.06
_diffrn_reflns_limit_h_max 16
_diffrn_reflns_limit_h_min 0
_diffrn_reflns_limit_k_max 16
_diffrn_reflns_limit_k_min -16
_diffrn_reflns_limit_l_max 16
_diffrn_reflns_limit_l_min -16
_diffrn_reflns_number 2806
_diffrn_reflns_theta_max 67
_diffrn_standards_decay_% <3
_diffrn_standards_interval_time 60
_diffrn_standards_number 1
_exptl_absorpt_coefficient_mu 0.0004
_exptl_absorpt_correction_type none
_exptl_crystal_colour 'dark red'
_exptl_crystal_density_diffrn 9.41
_exptl_crystal_size_max 5.0
_exptl_crystal_size_mid 4.0
_exptl_crystal_size_min 2.0
_refine_diff_density_max 0.2fm
_refine_diff_density_min -0.2fm
_refine_ls_extinction_coef 'r^*^ = 2.5E-7'
_refine_ls_extinction_method 'Becker & Coppens (1974), type II'
_refine_ls_goodness_of_fit_obs 1.47
_refine_ls_number_parameters 32
_refine_ls_number_reflns 306
_refine_ls_R_factor_obs 0.0172
_refine_ls_shift/esd_max 5
_refine_ls_structure_factor_coef F
_refine_ls_weighting_details 'w = 1/[\s(F~o~)]^2^'
_refine_ls_weighting_scheme calc
_refine_ls_wR_factor_obs 0.0145
_reflns_number_observed 306
_reflns_number_total 333
_reflns_observed_criterion I>=3\s(I)
_cod_data_source_file sh1073.cif
_cod_data_source_block sh1073_structure_1_of_1
_cod_depositor_comments
;
The following automatic conversions were performed:

'_refine_ls_weighting_scheme' value '1/[\s(F~o~)]^2^' was changed to
'calc'. New tag '_refine_ls_weighting_details' was created. The value
of the new tag was set to 'w = 1/[\s(F~o~)]^2^'.

Automatic conversion script
Id: cif_fix_values 3143 2015-03-26 13:38:13Z robertas 
;
_cod_original_cell_volume 1068(6)
_cod_original_formula_sum 'Bi12.5 O19.50 Tl0.5'
_cod_database_code 2009738

loop_
_atom_site_label
_atom_site_fract_x
_atom_site_fract_y
_atom_site_fract_z
_atom_site_occupancy
Bi .17652(5) .31921(5) .01454(5) 1.00
Tl .0 .0 .0 0.5
Bi~M~ -.0175(5) -.0175(5) -.0175(5) 0.125
O(1) .13490(8) .24819(8) .48821(8) 1.00
O(2) .18770(10) .18770(10) .18770(10) 1.0
O(3)~Tl~ .8805(5) .8805(5) .8805(5) 0.50
O(3)~Bi~ .8930(9) .8930(9) .8930(9) 0.38

loop_
_geom_bond_atom_site_label_1
_geom_bond_atom_site_label_2
_geom_bond_site_symmetry_2
_geom_bond_distance
_geom_bond_publ_flag
Bi O(1) 13 2.0645(9) yes
Bi O(1) 9 2.2440(10) yes
Bi O(1) 11_565 2.5970(10) yes
Bi O(2) . 2.2254(6) yes
Bi O(3T) . 2.527(3) yes
Bi O(3B) 2_2_664 2.599(6) yes
